data_7153621
loop_
_publ_author_name
'Balkrishna, Shah Jaimin'
'Kumar, Shailesh'
'Azad, Gajendra Kumar'
'Bhakuni, Bhagat Singh'
'Panini, Piyush'
'Ahalawat, Navjeet'
'Tomar, Raghuvir Singh'
'Detty, Michael R.'
'Kumar, Sangit'

_publ_section_title
;
 An ebselen like catalyst with enhanced GPx activity via a selenol
 intermediate.
;
_journal_issue 8
_journal_name_full 'Organic &amp; biomolecular chemistry'
_journal_page_first 1215
_journal_page_last 1219
_journal_paper_doi 10.1039/c4ob00027g
_journal_volume 12
_journal_year 2014
_chemical_formula_moiety 'C15 H13 N O Se'
_chemical_formula_sum 'C15 H13 N O Se'
_chemical_formula_weight 302.22
_space_group_IT_number 14
_symmetry_cell_setting monoclinic
_symmetry_Int_Tables_number 14
_symmetry_space_group_name_Hall '-P 2ybc'
_symmetry_space_group_name_H-M 'P 1 21/c 1'
_atom_sites_solution_hydrogens geom
_atom_sites_solution_primary direct
_atom_sites_solution_secondary difmap
_audit_creation_method SHELXL-97
_cell_angle_alpha 90.00
_cell_angle_beta 102.8070(10)
_cell_angle_gamma 90.00
_cell_formula_units_Z 4
_cell_length_a 10.4368(2)
_cell_length_b 10.9926(2)
_cell_length_c 11.5312(2)
_cell_measurement_reflns_used 6269
_cell_measurement_temperature 298(2)
_cell_measurement_theta_max 30.44
_cell_measurement_theta_min 2.73
_cell_volume 1290.03(4)
_computing_structure_refinement 'SHELXL-97 (Sheldrick, 2008)'
_computing_structure_solution 'SHELXS-97 (Sheldrick, 2008)'
_diffrn_ambient_temperature 298(2)
_diffrn_measured_fraction_theta_full 0.998
_diffrn_measured_fraction_theta_max 0.998
_diffrn_radiation_monochromator graphite
_diffrn_radiation_source 'fine-focus sealed tube'
_diffrn_radiation_type MoK\a
_diffrn_radiation_wavelength 0.71073
_diffrn_reflns_av_R_equivalents 0.0216
_diffrn_reflns_av_sigmaI/netI 0.0229
_diffrn_reflns_limit_h_max 13
_diffrn_reflns_limit_h_min -14
_diffrn_reflns_limit_k_max 15
_diffrn_reflns_limit_k_min -15
_diffrn_reflns_limit_l_max 16
_diffrn_reflns_limit_l_min -16
_diffrn_reflns_number 14580
_diffrn_reflns_theta_full 30.65
_diffrn_reflns_theta_max 30.65
_diffrn_reflns_theta_min 2.00
_exptl_absorpt_coefficient_mu 2.897
_exptl_absorpt_correction_T_max 0.8687
_exptl_absorpt_correction_T_min 0.6236
_exptl_absorpt_correction_type multi-scan
_exptl_absorpt_process_details SADABS
_exptl_crystal_colour colourless
_exptl_crystal_density_diffrn 1.556
_exptl_crystal_density_method 'not measured'
_exptl_crystal_description plate
_exptl_crystal_F_000 608
_exptl_crystal_size_max 0.18
_exptl_crystal_size_mid 0.15
_exptl_crystal_size_min 0.05
_refine_diff_density_max 0.280
_refine_diff_density_min -0.520
_refine_diff_density_rms 0.077
_refine_ls_extinction_method none
_refine_ls_goodness_of_fit_ref 1.021
_refine_ls_hydrogen_treatment constr
_refine_ls_matrix_type full
_refine_ls_number_parameters 164
_refine_ls_number_reflns 3981
_refine_ls_number_restraints 0
_refine_ls_restrained_S_all 1.021
_refine_ls_R_factor_all 0.0395
_refine_ls_R_factor_gt 0.0271
_refine_ls_shift/su_max 0.002
_refine_ls_shift/su_mean 0.000
_refine_ls_structure_factor_coef Fsqd
_refine_ls_weighting_details 'calc w=1/[\s^2^(Fo^2^)+(0.0433P)^2^+0.1516P] where P=(Fo^2^+2Fc^2^)/3'
_refine_ls_weighting_scheme calc
_refine_ls_wR_factor_gt 0.0693
_refine_ls_wR_factor_ref 0.0749
_reflns_number_gt 3157
_reflns_number_total 3981
_reflns_threshold_expression >2sigma(I)
_cod_data_source_file c4ob00027g.txt
_cod_data_source_block shelxl
_cod_depositor_comments
;
The following automatic conversions were performed:

'_symmetry_cell_setting' value 'Monoclinic' changed to 'monoclinic'
according to
/usr/data/users/saulius/automatic-downloads/current/RSC/lib/dictionaries/cif_core.dic
dictionary named 'cif_core.dic' version 2.4.2 from 2011-04-26.

Automatic conversion script
Id: cif_fix_values 2281 2013-09-26 08:29:07Z andrius 

The following automatic conversions were performed:

data name '_iucr_refine_instruction_details' was replaced with
'_iucr_refine_instructions_details' as specified in the replacement
file 'data/replacement-values/replacement_tags.lst'.

Automatic conversion script
Id: cif_correct_tags 9268 2022-04-12 08:56:07Z antanas 
;
_cod_original_sg_symbol_H-M 'P 21/c'
_cod_database_code 7153621

loop_
_symmetry_equiv_pos_as_xyz
'x, y, z'
'-x, y+1/2, -z+1/2'
'-x, -y, -z'
'x, -y-1/2, z-1/2'

loop_
_atom_site_label
_atom_site_type_symbol
_atom_site_fract_x
_atom_site_fract_y
_atom_site_fract_z
_atom_site_U_iso_or_equiv
_atom_site_adp_type
_atom_site_occupancy
_atom_site_symmetry_multiplicity
_atom_site_calc_flag
_atom_site_refinement_flags
Se1 Se 0.460934(15) 0.469783(14) 0.767852(14) 0.03688(7) Uani 1 1 d .
O1 O 0.69851(11) 0.73404(12) 0.72190(12) 0.0504(3) Uani 1 1 d .
N1 N 0.60310(12) 0.57590(13) 0.79942(12) 0.0376(3) Uani 1 1 d .
C7 C 0.60902(14) 0.65932(14) 0.71389(15) 0.0367(3) Uani 1 1 d .
C2 C 0.49508(14) 0.64851(14) 0.61347(14) 0.0342(3) Uani 1 1 d .
C1 C 0.40663(15) 0.55641(14) 0.62355(14) 0.0329(3) Uani 1 1 d .
C6 C 0.29481(17) 0.53409(15) 0.53396(16) 0.0398(4) Uani 1 1 d .
C15 C 0.2012(2) 0.4325(2) 0.5438(2) 0.0572(5) Uani 1 1 d .
H15A H 0.1550 0.4084 0.4657 0.086 Uiso 1 1 calc R
H15B H 0.1393 0.4599 0.5886 0.086 Uiso 1 1 calc R
H15C H 0.2495 0.3644 0.5835 0.086 Uiso 1 1 calc R
C5 C 0.27638(18) 0.60851(18) 0.43489(15) 0.0473(4) Uani 1 1 d .
H5 H 0.2028 0.5965 0.3737 0.057 Uiso 1 1 calc R
C4 C 0.36450(18) 0.70110(18) 0.42373(15) 0.0486(4) Uani 1 1 d .
H4 H 0.3488 0.7496 0.3559 0.058 Uiso 1 1 calc R
C3 C 0.47429(16) 0.72091(16) 0.51238(15) 0.0426(4) Uani 1 1 d .
H3 H 0.5337 0.7818 0.5048 0.051 Uiso 1 1 calc R
C8 C 0.71107(17) 0.55888(17) 0.90454(15) 0.0414(4) Uani 1 1 d .
H8A H 0.6774 0.5180 0.9662 0.050 Uiso 1 1 calc R
H8B H 0.7437 0.6379 0.9349 0.050 Uiso 1 1 calc R
C9 C 0.82336(15) 0.48545(16) 0.87743(14) 0.0361(3) Uani 1 1 d .
C14 C 0.93034(17) 0.54299(18) 0.84906(16) 0.0450(4) Uani 1 1 d .
H14 H 0.9330 0.6274 0.8456 0.054 Uiso 1 1 calc R
C13 C 1.03308(19) 0.4750(2) 0.82589(19) 0.0574(5) Uani 1 1 d .
H13 H 1.1048 0.5141 0.8070 0.069 Uiso 1 1 calc R
C12 C 1.0306(2) 0.3503(2) 0.83042(19) 0.0622(6) Uani 1 1 d .
H12 H 1.1000 0.3051 0.8144 0.075 Uiso 1 1 calc R
C11 C 0.9253(2) 0.2930(2) 0.85869(19) 0.0593(5) Uani 1 1 d .
H11 H 0.9234 0.2085 0.8620 0.071 Uiso 1 1 calc R
C10 C 0.82193(17) 0.35930(17) 0.88233(16) 0.0453(4) Uani 1 1 d .
H10 H 0.7509 0.3193 0.9016 0.054 Uiso 1 1 calc R

loop_
_atom_site_aniso_label
_atom_site_aniso_U_11
_atom_site_aniso_U_22
_atom_site_aniso_U_33
_atom_site_aniso_U_23
_atom_site_aniso_U_13
_atom_site_aniso_U_12
Se1 0.03354(9) 0.03600(10) 0.04033(10) 0.00268(6) 0.00654(7) -0.00015(6)
O1 0.0316(6) 0.0462(7) 0.0705(9) 0.0035(6) 0.0049(6) -0.0072(5)
N1 0.0281(6) 0.0385(7) 0.0430(7) 0.0008(6) 0.0014(5) 0.0002(5)
C7 0.0278(7) 0.0355(8) 0.0467(9) -0.0022(7) 0.0077(6) 0.0039(6)
C2 0.0304(7) 0.0342(7) 0.0384(8) -0.0004(6) 0.0087(6) 0.0040(6)
C1 0.0297(7) 0.0335(7) 0.0346(7) -0.0018(6) 0.0052(6) 0.0038(6)
C6 0.0356(8) 0.0416(9) 0.0398(8) -0.0065(7) 0.0035(7) 0.0016(6)
C15 0.0445(10) 0.0547(11) 0.0651(13) -0.0028(10) -0.0032(9) -0.0122(9)
C5 0.0466(9) 0.0546(11) 0.0360(8) -0.0054(8) -0.0010(7) 0.0059(8)
C4 0.0576(11) 0.0532(10) 0.0348(8) 0.0052(7) 0.0095(8) 0.0087(9)
C3 0.0437(8) 0.0422(8) 0.0442(9) 0.0046(7) 0.0146(7) 0.0012(7)
C8 0.0353(8) 0.0481(9) 0.0378(8) -0.0065(7) 0.0014(7) 0.0073(7)
C9 0.0298(7) 0.0446(8) 0.0310(7) -0.0023(6) 0.0005(6) 0.0044(6)
C14 0.0345(8) 0.0543(11) 0.0432(9) 0.0031(8) 0.0019(7) -0.0007(7)
C13 0.0319(9) 0.0913(17) 0.0484(11) 0.0025(10) 0.0074(8) 0.0029(9)
C12 0.0446(10) 0.0873(17) 0.0524(11) -0.0076(11) 0.0057(9) 0.0279(11)
C11 0.0606(12) 0.0507(11) 0.0611(12) -0.0043(9) 0.0016(10) 0.0209(10)
C10 0.0426(9) 0.0456(9) 0.0467(9) 0.0037(8) 0.0073(7) 0.0046(7)

loop_
_atom_type_symbol
_atom_type_description
_atom_type_scat_dispersion_real
_atom_type_scat_dispersion_imag
_atom_type_scat_source
C C 0.0033 0.0016 'International Tables Vol C Tables 4.2.6.8 and 6.1.1.4'
H H 0.0000 0.0000 'International Tables Vol C Tables 4.2.6.8 and 6.1.1.4'
N N 0.0061 0.0033 'International Tables Vol C Tables 4.2.6.8 and 6.1.1.4'
O O 0.0106 0.0060 'International Tables Vol C Tables 4.2.6.8 and 6.1.1.4'
Se Se -0.0929 2.2259 'International Tables Vol C Tables 4.2.6.8 and 6.1.1.4'

loop_
_geom_angle_atom_site_label_1
_geom_angle_atom_site_label_2
_geom_angle_atom_site_label_3
_geom_angle
N1 Se1 C1 85.81(6)
C7 N1 C8 122.26(14)
C7 N1 Se1 116.38(11)
C8 N1 Se1 120.89(12)
O1 C7 N1 123.48(15)
O1 C7 C2 125.51(15)
N1 C7 C2 111.01(13)
C3 C2 C1 120.26(15)
C3 C2 C7 124.33(15)
C1 C2 C7 115.40(14)
C2 C1 C6 121.75(15)
C2 C1 Se1 111.38(11)
C6 C1 Se1 126.86(13)
C5 C6 C1 116.54(16)
C5 C6 C15 121.85(16)
C1 C6 C15 121.60(16)
C6 C15 H15A 109.5
C6 C15 H15B 109.5
H15A C15 H15B 109.5
C6 C15 H15C 109.5
H15A C15 H15C 109.5
H15B C15 H15C 109.5
C6 C5 C4 122.22(16)
C6 C5 H5 118.9
C4 C5 H5 118.9
C3 C4 C5 120.31(17)
C3 C4 H4 119.8
C5 C4 H4 119.8
C4 C3 C2 118.91(16)
C4 C3 H3 120.5
C2 C3 H3 120.5
N1 C8 C9 112.61(14)
N1 C8 H8A 109.1
C9 C8 H8A 109.1
N1 C8 H8B 109.1
C9 C8 H8B 109.1
H8A C8 H8B 107.8
C14 C9 C10 118.86(16)
C14 C9 C8 120.52(16)
C10 C9 C8 120.61(16)
C13 C14 C9 119.99(18)
C13 C14 H14 120.0
C9 C14 H14 120.0
C12 C13 C14 120.8(2)
C12 C13 H13 119.6
C14 C13 H13 119.6
C11 C12 C13 119.46(18)
C11 C12 H12 120.3
C13 C12 H12 120.3
C12 C11 C10 120.6(2)
C12 C11 H11 119.7
C10 C11 H11 119.7
C11 C10 C9 120.27(18)
C11 C10 H10 119.9
C9 C10 H10 119.9

loop_
_geom_bond_atom_site_label_1
_geom_bond_atom_site_label_2
_geom_bond_distance
Se1 N1 1.8588(14)
Se1 C1 1.8918(16)
O1 C7 1.2317(19)
N1 C7 1.358(2)
N1 C8 1.473(2)
C7 C2 1.469(2)
C2 C3 1.388(2)
C2 C1 1.392(2)
C1 C6 1.398(2)
C6 C5 1.383(3)
C6 C15 1.505(3)
C15 H15A 0.9600
C15 H15B 0.9600
C15 H15C 0.9600
C5 C4 1.397(3)
C5 H5 0.9300
C4 C3 1.373(2)
C4 H4 0.9300
C3 H3 0.9300
C8 C9 1.512(2)
C8 H8A 0.9700
C8 H8B 0.9700
C9 C14 1.384(2)
C9 C10 1.388(2)
C14 C13 1.381(3)
C14 H14 0.9300
C13 C12 1.372(3)
C13 H13 0.9300
C12 C11 1.368(3)
C12 H12 0.9300
C11 C10 1.378(3)
C11 H11 0.9300
C10 H10 0.9300
